data_1529961
loop_
_publ_author_name
'Galkin, L.N.'
'Vavilova, V.V.'
'Fykin, L.E.'

_publ_section_title
;
 Structure of the suboxide V2 O in the system vanadium oxygen
;
_journal_name_full 'Izvestiya Akademii Nauk SSSR, Neorganicheskie Materialy'
_journal_page_first 1839
_journal_page_last 1842
_journal_volume 13
_journal_year 1977
_chemical_formula_sum 'O6 V14'
_chemical_name_systematic 'V14 O6'
_space_group_IT_number 12
_symmetry_space_group_name_Hall '-C 2y'
_symmetry_space_group_name_H-M 'C 1 2/m 1'
_cell_angle_alpha 90
_cell_angle_beta 90.44
_cell_angle_gamma 90
_cell_formula_units_Z 1
_cell_length_a 9.501
_cell_length_b 2.936
_cell_length_c 7.753
_cell_volume 216.263
_citation_journal_id_ASTM IVNMAW
_cod_data_source_file Galkin_IVNMAW_1977_263.cif
_cod_data_source_block O6V14
_cod_original_cell_volume 216.2631
_cod_database_code 1529961

loop_
_symmetry_equiv_pos_as_xyz
x,y,z
-x,y,-z
-x,-y,-z
x,-y,z
x+1/2,y+1/2,z
-x+1/2,y+1/2,-z
-x+1/2,-y+1/2,-z
x+1/2,-y+1/2,z

loop_
_atom_site_label
_atom_site_type_symbol
_atom_site_fract_x
_atom_site_fract_y
_atom_site_fract_z
_atom_site_occupancy
_atom_site_U_iso_or_equiv
V2 V 0.63 0 0.1 1 0.0
O1 O 0 0 0 1 0.0
V1 V 0 0.5 0.5 1 0.0
O2 O 0.29 0 0.14 1 0.0
V3 V 0.8 0 0.61 1 0.0
V4 V 0.92 0 0.24 1 0.0
